data_4135027
loop_
_publ_author_name
'Mackenzie, Harvey K.'
'Rawe, Benjamin W.'
'Samedov, Kerim'
'Walsgrove, Henry T. G.'
'Uva, Azalea'
'Han, Zeyu'
'Gates, Derek P.'

_publ_section_title
;
 A Smart Phosphine-Diyne Polymer Displays &quot;Turn-on&quot; Emission
 with a High Selectivity for Gold(I/III) Ions.
;
_journal_name_full 'Journal of the American Chemical Society'
_journal_paper_doi 10.1021/jacs.0c04330
_journal_year 2020
_chemical_formula_moiety 'C43 H32 O2 P2'
_chemical_formula_sum 'C43 H32 O2 P2'
_chemical_formula_weight 642.62
_space_group_crystal_system monoclinic
_space_group_IT_number 14
_space_group_name_Hall '-P 2ybc'
_space_group_name_H-M_alt 'P 1 21/c 1'
_atom_sites_solution_hydrogens geom
_audit_creation_date 2018-05-18
_audit_creation_method
;
Olex2 1.2
(compiled 2018.04.26 svn.r3504 for OlexSys, GUI svn.r5492)
;
_cell_angle_alpha 90
_cell_angle_beta 95.4680(10)
_cell_angle_gamma 90
_cell_formula_units_Z 4
_cell_length_a 8.3642(4)
_cell_length_b 22.4504(10)
_cell_length_c 17.9320(8)
_cell_measurement_reflns_used 9978
_cell_measurement_temperature 273(2)
_cell_measurement_theta_max 30.52
_cell_measurement_theta_min 2.45
_cell_volume 3351.9(3)
_computing_cell_refinement 'SAINT V8.38A (?, 2016)'
_computing_data_reduction 'SAINT V8.38A (?, 2016)'
_computing_molecular_graphics 'Olex2 (Dolomanov et al., 2009)'
_computing_publication_material 'Olex2 (Dolomanov et al., 2009)'
_computing_structure_refinement 'ShelXL (Sheldrick, 2015)'
_diffrn_ambient_temperature 273.15
_diffrn_measured_fraction_theta_full 1.000
_diffrn_measured_fraction_theta_max 0.998
_diffrn_measurement_device_type 'Bruker APEX-II CCD'
_diffrn_measurement_method '\f and \w scans'
_diffrn_radiation_type MoK\a
_diffrn_radiation_wavelength 0.71073
_diffrn_reflns_av_R_equivalents 0.0581
_diffrn_reflns_av_unetI/netI 0.0581
_diffrn_reflns_Laue_measured_fraction_full 1.000
_diffrn_reflns_Laue_measured_fraction_max 0.998
_diffrn_reflns_number 10218
_diffrn_reflns_point_group_measured_fraction_full 1.000
_diffrn_reflns_point_group_measured_fraction_max 0.998
_diffrn_reflns_theta_full 25.242
_diffrn_reflns_theta_max 30.531
_diffrn_reflns_theta_min 1.457
_diffrn_standards_number 0
_exptl_absorpt_coefficient_mu 0.167
_exptl_absorpt_correction_type multi-scan
_exptl_absorpt_process_details
;
 TWINABS-2012/1 (Bruker,2012) was used for absorption correction.

Final HKLF 4 output contains 75834 reflections, Rint = 0.0634
 (30256 with I > 3sig(I), Rint = 0.0440)
;
_exptl_crystal_colour yellow
_exptl_crystal_density_diffrn 1.273
_exptl_crystal_description square
_exptl_crystal_F_000 1344
_exptl_crystal_size_max 0.3
_exptl_crystal_size_mid 0.1
_exptl_crystal_size_min 0.1
_exptl_transmission_factor_max 0.746070
_exptl_transmission_factor_min 0.686439
_refine_diff_density_max 0.480
_refine_diff_density_min -0.465
_refine_diff_density_rms 0.070
_refine_ls_extinction_method none
_refine_ls_goodness_of_fit_ref 1.119
_refine_ls_hydrogen_treatment constr
_refine_ls_matrix_type full
_refine_ls_number_parameters 426
_refine_ls_number_reflns 10218
_refine_ls_number_restraints 0
_refine_ls_restrained_S_all 1.119
_refine_ls_R_factor_all 0.0821
_refine_ls_R_factor_gt 0.0567
_refine_ls_shift/su_max 0.001
_refine_ls_shift/su_mean 0.000
_refine_ls_structure_factor_coef Fsqd
_refine_ls_weighting_details 'w=1/[\s^2^(Fo^2^)+(0.0749P)^2^] where P=(Fo^2^+2Fc^2^)/3'
_refine_ls_weighting_scheme calc
_refine_ls_wR_factor_gt 0.1397
_refine_ls_wR_factor_ref 0.1504
_reflns_Friedel_coverage 0.000
_reflns_number_gt 7322
_reflns_number_total 10218
_reflns_threshold_expression 'I > 2\s(I)'
_cod_data_source_file ja0c04330_si_004.cif
_cod_data_source_block small_a
_cod_database_code 4135027
_shelx_shelxl_version_number 2014/7
_shelx_space_group_comment
;
The symmetry employed for this shelxl refinement is uniquely defined
by the following loop, which should always be used as a source of
symmetry information in preference to the above space-group names.
They are only intended as comments.
;
_shelx_estimated_absorpt_t_max 0.983
_shelx_estimated_absorpt_t_min 0.952
_olex2_refinement_description
;
1. Fixed Uiso
 At 1.2 times of:
  All C(H) groups
 At 1.5 times of:
  All C(H,H,H) groups
2.a Aromatic/amide H refined with riding coordinates:
 C2(H2), C3(H3), C4(H4), C5(H5), C6(H6), C8(H8), C9(H9), C10(H10), C11(H11),
 C12(H12), C16(H16), C19(H19), C20(H20), C25(H25), C26(H26), C27(H27), C28(H28),
  C29(H29), C31(H31), C32(H32), C33(H33), C34(H34), C35(H35), C39(H39),
 C42(H42), C43(H43)
2.b Idealised Me refined as rotating group:
 C22(H22A,H22B,H22C), C23(H23A,H23B,H23C)
;
_olex2_submission_special_instructions 'No special instructions were received'

loop_
_space_group_symop_operation_xyz
'x, y, z'
'-x, y+1/2, -z+1/2'
'-x, -y, -z'
'x, -y-1/2, z-1/2'

loop_
_atom_site_label
_atom_site_type_symbol
_atom_site_fract_x
_atom_site_fract_y
_atom_site_fract_z
_atom_site_U_iso_or_equiv
_atom_site_adp_type
_atom_site_occupancy
_atom_site_site_symmetry_order
_atom_site_calc_flag
_atom_site_refinement_flags_posn
_atom_site_refinement_flags_adp
_atom_site_refinement_flags_occupancy
_atom_site_disorder_assembly
_atom_site_disorder_group
P1 P 0.06512(5) 0.47001(2) 0.79206(2) 0.01622(11) Uani 1 1 d . . . . .
P2 P 1.15709(5) 0.27837(2) 0.17974(3) 0.01968(11) Uani 1 1 d . . . . .
O1 O 0.03028(15) 0.53385(5) 0.80449(7) 0.0228(3) Uani 1 1 d . . . . .
O2 O 1.19148(16) 0.21386(5) 0.18918(8) 0.0292(3) Uani 1 1 d . . . . .
C1 C 0.1847(2) 0.43663(7) 0.86977(9) 0.0186(3) Uani 1 1 d . . . . .
C2 C 0.2372(3) 0.47070(9) 0.93124(10) 0.0310(4) Uani 1 1 d . . . . .
H2 H 0.2104 0.5109 0.9326 0.037 Uiso 1 1 calc R . . . .
C3 C 0.3299(3) 0.44510(11) 0.99111(11) 0.0429(6) Uani 1 1 d . . . . .
H3 H 0.3649 0.4682 1.0325 0.052 Uiso 1 1 calc R . . . .
C4 C 0.3707(3) 0.38540(10) 0.98964(12) 0.0383(5) Uani 1 1 d . . . . .
H4 H 0.4336 0.3684 1.0296 0.046 Uiso 1 1 calc R . . . .
C5 C 0.3171(2) 0.35155(9) 0.92854(12) 0.0348(5) Uani 1 1 d . . . . .
H5 H 0.3429 0.3113 0.9278 0.042 Uiso 1 1 calc R . . . .
C6 C 0.2258(2) 0.37619(8) 0.86814(11) 0.0269(4) Uani 1 1 d . . . . .
H6 H 0.1919 0.3529 0.8268 0.032 Uiso 1 1 calc R . . . .
C7 C -0.1125(2) 0.42552(7) 0.77563(9) 0.0182(3) Uani 1 1 d . . . . .
C8 C -0.2435(2) 0.44202(8) 0.81341(10) 0.0228(4) Uani 1 1 d . . . . .
H8 H -0.2372 0.4759 0.8434 0.027 Uiso 1 1 calc R . . . .
C9 C -0.3833(2) 0.40841(8) 0.80680(11) 0.0290(4) Uani 1 1 d . . . . .
H9 H -0.4697 0.4196 0.8327 0.035 Uiso 1 1 calc R . . . .
C10 C -0.3942(2) 0.35845(9) 0.76183(12) 0.0311(4) Uani 1 1 d . . . . .
H10 H -0.4882 0.3361 0.7570 0.037 Uiso 1 1 calc R . . . .
C11 C -0.2637(2) 0.34152(8) 0.72353(11) 0.0308(4) Uani 1 1 d . . . . .
H11 H -0.2709 0.3078 0.6933 0.037 Uiso 1 1 calc R . . . .
C12 C -0.1227(2) 0.37493(8) 0.73036(10) 0.0251(4) Uani 1 1 d . . . . .
H12 H -0.0358 0.3636 0.7049 0.030 Uiso 1 1 calc R . . . .
C13 C 0.1804(2) 0.45646(7) 0.71724(9) 0.0209(4) Uani 1 1 d . . . . .
C14 C 0.2797(2) 0.44867(8) 0.67359(9) 0.0226(4) Uani 1 1 d . . . . .
C15 C 0.3982(2) 0.44102(8) 0.62148(9) 0.0228(4) Uani 1 1 d . . . . .
C16 C 0.3884(2) 0.39265(8) 0.57214(9) 0.0210(4) Uani 1 1 d . . . . .
H16 H 0.3058 0.3650 0.5727 0.025 Uiso 1 1 calc R . . . .
C17 C 0.5046(2) 0.38688(7) 0.52235(9) 0.0196(3) Uani 1 1 d . . . . .
C18 C 0.6301(2) 0.42838(8) 0.52250(9) 0.0219(4) Uani 1 1 d . . . . .
C19 C 0.6415(2) 0.47577(8) 0.57238(10) 0.0278(4) Uani 1 1 d . . . . .
H19 H 0.7258 0.5028 0.5726 0.033 Uiso 1 1 calc R . . . .
C20 C 0.5250(2) 0.48203(8) 0.62190(10) 0.0267(4) Uani 1 1 d . . . . .
H20 H 0.5308 0.5136 0.6556 0.032 Uiso 1 1 calc R . . . .
C21 C 0.5202(2) 0.33866(8) 0.46384(9) 0.0194(3) Uani 1 1 d . . . . .
C22 C 0.5540(2) 0.27809(8) 0.50121(10) 0.0249(4) Uani 1 1 d . . . . .
H22A H 0.5724 0.2490 0.4637 0.037 Uiso 1 1 calc GR . . . .
H22B H 0.4635 0.2663 0.5268 0.037 Uiso 1 1 calc GR . . . .
H22C H 0.6475 0.2810 0.5365 0.037 Uiso 1 1 calc GR . . . .
C23 C 0.3717(2) 0.33563(9) 0.40635(10) 0.0261(4) Uani 1 1 d . . . . .
H23A H 0.3546 0.3738 0.3828 0.039 Uiso 1 1 calc GR . . . .
H23B H 0.2792 0.3250 0.4313 0.039 Uiso 1 1 calc GR . . . .
H23C H 0.3887 0.3062 0.3691 0.039 Uiso 1 1 calc GR . . . .
C24 C 1.3366(2) 0.32318(7) 0.18622(9) 0.0173(3) Uani 1 1 d . . . . .
C25 C 1.4786(2) 0.29432(7) 0.17350(9) 0.0185(3) Uani 1 1 d . . . . .
H25 H 1.4786 0.2533 0.1659 0.022 Uiso 1 1 calc R . . . .
C26 C 1.6198(2) 0.32613(8) 0.17208(10) 0.0226(4) Uani 1 1 d . . . . .
H26 H 1.7140 0.3067 0.1626 0.027 Uiso 1 1 calc R . . . .
C27 C 1.6210(2) 0.38742(8) 0.18483(10) 0.0236(4) Uani 1 1 d . . . . .
H27 H 1.7160 0.4089 0.1844 0.028 Uiso 1 1 calc R . . . .
C28 C 1.4801(2) 0.41605(8) 0.19811(10) 0.0225(4) Uani 1 1 d . . . . .
H28 H 1.4813 0.4569 0.2068 0.027 Uiso 1 1 calc R . . . .
C29 C 1.3370(2) 0.38487(7) 0.19866(9) 0.0210(4) Uani 1 1 d . . . . .
H29 H 1.2427 0.4046 0.2072 0.025 Uiso 1 1 calc R . . . .
C30 C 1.0500(2) 0.29583(7) 0.09078(10) 0.0191(3) Uani 1 1 d . . . . .
C31 C 1.0495(2) 0.25345(8) 0.03377(11) 0.0288(4) Uani 1 1 d . . . . .
H31 H 1.0955 0.2162 0.0437 0.035 Uiso 1 1 calc R . . . .
C32 C 0.9806(3) 0.26679(9) -0.03758(12) 0.0359(5) Uani 1 1 d . . . . .
H32 H 0.9845 0.2390 -0.0759 0.043 Uiso 1 1 calc R . . . .
C33 C 0.9063(2) 0.32089(9) -0.05223(11) 0.0311(4) Uani 1 1 d . . . . .
H33 H 0.8572 0.3292 -0.0998 0.037 Uiso 1 1 calc R . . . .
C34 C 0.9052(2) 0.36278(8) 0.00428(10) 0.0279(4) Uani 1 1 d . . . . .
H34 H 0.8552 0.3993 -0.0056 0.033 Uiso 1 1 calc R . . . .
C35 C 0.9778(2) 0.35088(7) 0.07534(10) 0.0228(4) Uani 1 1 d . . . . .
H35 H 0.9783 0.3796 0.1127 0.027 Uiso 1 1 calc R . . . .
C36 C 1.0419(2) 0.30983(8) 0.24625(10) 0.0233(4) Uani 1 1 d . . . . .
C37 C 0.9659(2) 0.33411(8) 0.29114(9) 0.0207(3) Uani 1 1 d . . . . .
C38 C 0.8809(2) 0.36183(8) 0.34737(9) 0.0206(4) Uani 1 1 d . . . . .
C39 C 0.7407(2) 0.33522(8) 0.36974(9) 0.0200(3) Uani 1 1 d . . . . .
H39 H 0.6980 0.3013 0.3457 0.024 Uiso 1 1 calc R . . . .
C40 C 0.6678(2) 0.36060(7) 0.42818(9) 0.0187(3) Uani 1 1 d . . . . .
C41 C 0.7312(2) 0.41183(8) 0.46327(9) 0.0216(4) Uani 1 1 d . . . . .
C42 C 0.8668(2) 0.43925(8) 0.43970(10) 0.0279(4) Uani 1 1 d . . . . .
H42 H 0.9065 0.4742 0.4623 0.034 Uiso 1 1 calc R . . . .
C43 C 0.9418(2) 0.41363(8) 0.38190(10) 0.0267(4) Uani 1 1 d . . . . .
H43 H 1.0334 0.4312 0.3661 0.032 Uiso 1 1 calc R . . . .

loop_
_atom_site_aniso_label
_atom_site_aniso_U_11
_atom_site_aniso_U_22
_atom_site_aniso_U_33
_atom_site_aniso_U_23
_atom_site_aniso_U_13
_atom_site_aniso_U_12
P1 0.0173(2) 0.01504(19) 0.0172(2) -0.00148(15) 0.00641(16) 0.00014(16)
P2 0.0172(2) 0.0172(2) 0.0263(2) 0.00286(17) 0.01054(18) 0.00167(16)
O1 0.0272(7) 0.0149(5) 0.0275(7) -0.0027(5) 0.0080(5) 0.0017(5)
O2 0.0260(7) 0.0186(6) 0.0449(8) 0.0069(6) 0.0128(6) 0.0024(5)
C1 0.0145(8) 0.0225(8) 0.0198(8) 0.0023(6) 0.0060(6) -0.0006(6)
C2 0.0416(12) 0.0293(9) 0.0218(9) -0.0025(8) 0.0021(8) 0.0012(9)
C3 0.0522(15) 0.0531(14) 0.0220(10) -0.0013(10) -0.0041(10) -0.0035(12)
C4 0.0330(12) 0.0505(13) 0.0309(11) 0.0176(10) -0.0004(9) -0.0001(10)
C5 0.0262(11) 0.0332(10) 0.0445(12) 0.0120(9) 0.0011(9) 0.0027(8)
C6 0.0192(9) 0.0270(9) 0.0338(10) 0.0014(8) -0.0010(8) -0.0003(7)
C7 0.0180(8) 0.0182(7) 0.0185(8) -0.0004(6) 0.0019(6) 0.0014(6)
C8 0.0196(9) 0.0218(8) 0.0271(9) -0.0029(7) 0.0032(7) 0.0029(7)
C9 0.0174(9) 0.0302(9) 0.0400(11) -0.0005(8) 0.0060(8) 0.0006(8)
C10 0.0195(10) 0.0319(10) 0.0409(11) 0.0004(9) -0.0019(8) -0.0045(8)
C11 0.0299(11) 0.0272(9) 0.0347(11) -0.0102(8) -0.0003(9) -0.0059(8)
C12 0.0234(10) 0.0267(9) 0.0255(9) -0.0066(7) 0.0040(7) -0.0013(7)
C13 0.0231(9) 0.0209(8) 0.0196(8) -0.0003(6) 0.0061(7) -0.0001(7)
C14 0.0250(10) 0.0239(8) 0.0194(8) -0.0021(7) 0.0051(7) -0.0009(7)
C15 0.0228(9) 0.0279(9) 0.0187(8) -0.0027(7) 0.0077(7) -0.0003(7)
C16 0.0183(9) 0.0253(8) 0.0206(8) -0.0018(7) 0.0073(7) -0.0032(7)
C17 0.0179(8) 0.0244(8) 0.0172(8) -0.0020(6) 0.0063(6) -0.0023(7)
C18 0.0208(9) 0.0266(8) 0.0191(8) -0.0025(7) 0.0066(7) -0.0033(7)
C19 0.0270(10) 0.0305(9) 0.0271(9) -0.0085(8) 0.0093(8) -0.0105(8)
C20 0.0285(10) 0.0298(9) 0.0232(9) -0.0085(7) 0.0094(8) -0.0034(8)
C21 0.0166(8) 0.0248(8) 0.0177(8) -0.0019(6) 0.0071(6) -0.0041(7)
C22 0.0270(10) 0.0258(9) 0.0233(9) 0.0000(7) 0.0105(7) -0.0049(7)
C23 0.0210(9) 0.0370(10) 0.0211(9) -0.0066(8) 0.0063(7) -0.0062(8)
C24 0.0170(8) 0.0197(7) 0.0159(7) 0.0025(6) 0.0055(6) 0.0008(6)
C25 0.0190(8) 0.0194(7) 0.0175(8) 0.0010(6) 0.0030(6) 0.0039(6)
C26 0.0166(9) 0.0275(9) 0.0241(9) 0.0010(7) 0.0028(7) 0.0030(7)
C27 0.0188(9) 0.0287(9) 0.0229(9) 0.0021(7) -0.0002(7) -0.0052(7)
C28 0.0260(10) 0.0197(8) 0.0215(8) 0.0003(7) 0.0014(7) -0.0007(7)
C29 0.0208(9) 0.0217(8) 0.0210(8) 0.0029(7) 0.0054(7) 0.0031(7)
C30 0.0132(8) 0.0194(7) 0.0261(9) -0.0031(7) 0.0089(7) -0.0036(6)
C31 0.0229(10) 0.0227(8) 0.0412(11) -0.0115(8) 0.0044(8) 0.0011(7)
C32 0.0310(12) 0.0387(11) 0.0377(12) -0.0199(9) 0.0009(9) -0.0041(9)
C33 0.0261(10) 0.0420(11) 0.0248(10) -0.0046(8) 0.0007(8) -0.0049(9)
C34 0.0300(11) 0.0272(9) 0.0269(10) -0.0003(7) 0.0052(8) -0.0010(8)
C35 0.0261(10) 0.0217(8) 0.0212(9) -0.0041(7) 0.0066(7) 0.0010(7)
C36 0.0194(9) 0.0280(9) 0.0233(9) 0.0059(7) 0.0070(7) 0.0006(7)
C37 0.0159(8) 0.0282(9) 0.0184(8) 0.0071(7) 0.0040(6) 0.0016(7)
C38 0.0184(9) 0.0252(8) 0.0190(8) 0.0054(7) 0.0070(7) 0.0045(7)
C39 0.0172(8) 0.0253(8) 0.0181(8) 0.0002(7) 0.0045(6) -0.0011(7)
C40 0.0152(8) 0.0249(8) 0.0166(8) 0.0021(6) 0.0044(6) -0.0006(7)
C41 0.0193(9) 0.0266(8) 0.0200(8) -0.0007(7) 0.0079(7) -0.0023(7)
C42 0.0242(10) 0.0310(9) 0.0300(10) -0.0050(8) 0.0101(8) -0.0098(8)
C43 0.0203(9) 0.0329(9) 0.0288(10) 0.0016(8) 0.0119(8) -0.0054(8)

loop_
_atom_type_symbol
_atom_type_description
_atom_type_scat_dispersion_real
_atom_type_scat_dispersion_imag
_atom_type_scat_source
C C 0.0033 0.0016 'International Tables Vol C Tables 4.2.6.8 and 6.1.1.4'
H H 0.0000 0.0000 'International Tables Vol C Tables 4.2.6.8 and 6.1.1.4'
O O 0.0106 0.0060 'International Tables Vol C Tables 4.2.6.8 and 6.1.1.4'
P P 0.1023 0.0942 'International Tables Vol C Tables 4.2.6.8 and 6.1.1.4'

loop_
_geom_angle_atom_site_label_1
_geom_angle_atom_site_label_2
_geom_angle_atom_site_label_3
_geom_angle
_geom_angle_site_symmetry_1
_geom_angle_site_symmetry_3
_geom_angle_publ_flag
O1 P1 C1 112.86(8) . . ?
O1 P1 C7 113.06(8) . . ?
O1 P1 C13 114.40(7) . . ?
C7 P1 C1 106.64(8) . . ?
C13 P1 C1 102.41(8) . . ?
C13 P1 C7 106.60(8) . . ?
O2 P2 C24 112.74(8) . . ?
O2 P2 C30 112.90(8) . . ?
O2 P2 C36 115.42(8) . . ?
C30 P2 C24 106.10(7) . . ?
C36 P2 C24 103.89(8) . . ?
C36 P2 C30 104.86(8) . . ?
C2 C1 P1 119.95(13) . . ?
C2 C1 C6 119.60(17) . . ?
C6 C1 P1 120.45(13) . . ?
C1 C2 H2 120.0 . . ?
C1 C2 C3 120.05(19) . . ?
C3 C2 H2 120.0 . . ?
C2 C3 H3 119.8 . . ?
C4 C3 C2 120.5(2) . . ?
C4 C3 H3 119.8 . . ?
C3 C4 H4 120.4 . . ?
C5 C4 C3 119.28(19) . . ?
C5 C4 H4 120.4 . . ?
C4 C5 H5 119.4 . . ?
C4 C5 C6 121.22(19) . . ?
C6 C5 H5 119.4 . . ?
C1 C6 H6 120.3 . . ?
C5 C6 C1 119.38(18) . . ?
C5 C6 H6 120.3 . . ?
C8 C7 P1 116.78(13) . . ?
C8 C7 C12 119.55(16) . . ?
C12 C7 P1 123.61(13) . . ?
C7 C8 H8 119.7 . . ?
C9 C8 C7 120.64(16) . . ?
C9 C8 H8 119.7 . . ?
C8 C9 H9 120.0 . . ?
C10 C9 C8 120.03(17) . . ?
C10 C9 H9 120.0 . . ?
C9 C10 H10 120.1 . . ?
C9 C10 C11 119.86(18) . . ?
C11 C10 H10 120.1 . . ?
C10 C11 H11 119.8 . . ?
C12 C11 C10 120.32(17) . . ?
C12 C11 H11 119.8 . . ?
C7 C12 H12 120.2 . . ?
C11 C12 C7 119.60(17) . . ?
C11 C12 H12 120.2 . . ?
C14 C13 P1 170.00(17) . . ?
C13 C14 C15 178.53(19) . . ?
C16 C15 C14 120.12(16) . . ?
C16 C15 C20 120.79(16) . . ?
C20 C15 C14 119.08(16) . . ?
C15 C16 H16 120.8 . . ?
C17 C16 C15 118.49(16) . . ?
C17 C16 H16 120.8 . . ?
C16 C17 C18 120.44(15) . . ?
C16 C17 C21 128.42(15) . . ?
C18 C17 C21 111.14(14) . . ?
C17 C18 C41 108.25(14) . . ?
C19 C18 C17 121.07(15) . . ?
C19 C18 C41 130.67(16) . . ?
C18 C19 H19 120.6 . . ?
C20 C19 C18 118.75(17) . . ?
C20 C19 H19 120.6 . . ?
C15 C20 H20 119.8 . . ?
C19 C20 C15 120.44(16) . . ?
C19 C20 H20 119.8 . . ?
C17 C21 C22 110.76(14) . . ?
C17 C21 C23 112.16(14) . . ?
C17 C21 C40 100.67(13) . . ?
C22 C21 C23 111.00(15) . . ?
C40 C21 C22 110.29(14) . . ?
C40 C21 C23 111.56(14) . . ?
C21 C22 H22A 109.5 . . ?
C21 C22 H22B 109.5 . . ?
C21 C22 H22C 109.5 . . ?
H22A C22 H22B 109.5 . . ?
H22A C22 H22C 109.5 . . ?
H22B C22 H22C 109.5 . . ?
C21 C23 H23A 109.5 . . ?
C21 C23 H23B 109.5 . . ?
C21 C23 H23C 109.5 . . ?
H23A C23 H23B 109.5 . . ?
H23A C23 H23C 109.5 . . ?
H23B C23 H23C 109.5 . . ?
C25 C24 P2 116.68(12) . . ?
C25 C24 C29 119.77(15) . . ?
C29 C24 P2 123.44(13) . . ?
C24 C25 H25 119.8 . . ?
C26 C25 C24 120.47(16) . . ?
C26 C25 H25 119.8 . . ?
C25 C26 H26 120.0 . . ?
C25 C26 C27 119.96(16) . . ?
C27 C26 H26 120.0 . . ?
C26 C27 H27 120.2 . . ?
C28 C27 C26 119.59(16) . . ?
C28 C27 H27 120.2 . . ?
C27 C28 H28 119.4 . . ?
C27 C28 C29 121.11(16) . . ?
C29 C28 H28 119.4 . . ?
C24 C29 H29 120.5 . . ?
C28 C29 C24 119.09(16) . . ?
C28 C29 H29 120.5 . . ?
C31 C30 P2 117.90(14) . . ?
C35 C30 P2 122.72(13) . . ?
C35 C30 C31 119.24(17) . . ?
C30 C31 H31 120.0 . . ?
C32 C31 C30 120.07(18) . . ?
C32 C31 H31 120.0 . . ?
C31 C32 H32 119.8 . . ?
C33 C32 C31 120.46(18) . . ?
C33 C32 H32 119.8 . . ?
C32 C33 H33 120.2 . . ?
C32 C33 C34 119.60(19) . . ?
C34 C33 H33 120.2 . . ?
C33 C34 H34 119.7 . . ?
C33 C34 C35 120.68(18) . . ?
C35 C34 H34 119.7 . . ?
C30 C35 H35 120.1 . . ?
C34 C35 C30 119.90(16) . . ?
C34 C35 H35 120.1 . . ?
C37 C36 P2 176.77(16) . . ?
C36 C37 C38 177.21(19) . . ?
C39 C38 C37 119.98(16) . . ?
C43 C38 C37 119.49(16) . . ?
C43 C38 C39 120.48(15) . . ?
C38 C39 H39 120.7 . . ?
C40 C39 C38 118.69(16) . . ?
C40 C39 H39 120.7 . . ?
C39 C40 C21 128.11(15) . . ?
C39 C40 C41 120.39(15) . . ?
C41 C40 C21 111.49(14) . . ?
C40 C41 C18 108.38(14) . . ?
C42 C41 C18 130.61(17) . . ?
C42 C41 C40 121.00(16) . . ?
C41 C42 H42 120.5 . . ?
C43 C42 C41 118.91(17) . . ?
C43 C42 H42 120.5 . . ?
C38 C43 H43 119.8 . . ?
C42 C43 C38 120.48(16) . . ?
C42 C43 H43 119.8 . . ?

loop_
_geom_bond_atom_site_label_1
_geom_bond_atom_site_label_2
_geom_bond_distance
_geom_bond_site_symmetry_2
_geom_bond_publ_flag
P1 O1 1.4837(12) . ?
P1 C1 1.7994(17) . ?
P1 C7 1.7912(17) . ?
P1 C13 1.7519(17) . ?
P2 O2 1.4833(12) . ?
P2 C24 1.8015(17) . ?
P2 C30 1.7967(19) . ?
P2 C36 1.7518(18) . ?
C1 C2 1.379(2) . ?
C1 C6 1.401(2) . ?
C2 H2 0.9300 . ?
C2 C3 1.388(3) . ?
C3 H3 0.9300 . ?
C3 C4 1.384(3) . ?
C4 H4 0.9300 . ?
C4 C5 1.373(3) . ?
C5 H5 0.9300 . ?
C5 C6 1.380(3) . ?
C6 H6 0.9300 . ?
C7 C8 1.392(2) . ?
C7 C12 1.394(2) . ?
C8 H8 0.9300 . ?
C8 C9 1.387(3) . ?
C9 H9 0.9300 . ?
C9 C10 1.379(3) . ?
C10 H10 0.9300 . ?
C10 C11 1.397(3) . ?
C11 H11 0.9300 . ?
C11 C12 1.393(3) . ?
C12 H12 0.9300 . ?
C13 C14 1.207(2) . ?
C14 C15 1.436(2) . ?
C15 C16 1.398(2) . ?
C15 C20 1.403(3) . ?
C16 H16 0.9300 . ?
C16 C17 1.387(2) . ?
C17 C18 1.403(2) . ?
C17 C21 1.522(2) . ?
C18 C19 1.387(2) . ?
C18 C41 1.467(2) . ?
C19 H19 0.9300 . ?
C19 C20 1.387(2) . ?
C20 H20 0.9300 . ?
C21 C22 1.530(2) . ?
C21 C23 1.538(2) . ?
C21 C40 1.525(2) . ?
C22 H22A 0.9600 . ?
C22 H22B 0.9600 . ?
C22 H22C 0.9600 . ?
C23 H23A 0.9600 . ?
C23 H23B 0.9600 . ?
C23 H23C 0.9600 . ?
C24 C25 1.391(2) . ?
C24 C29 1.403(2) . ?
C25 H25 0.9300 . ?
C25 C26 1.382(2) . ?
C26 H26 0.9300 . ?
C26 C27 1.395(2) . ?
C27 H27 0.9300 . ?
C27 C28 1.383(3) . ?
C28 H28 0.9300 . ?
C28 C29 1.388(2) . ?
C29 H29 0.9300 . ?
C30 C31 1.396(2) . ?
C30 C35 1.392(2) . ?
C31 H31 0.9300 . ?
C31 C32 1.385(3) . ?
C32 H32 0.9300 . ?
C32 C33 1.378(3) . ?
C33 H33 0.9300 . ?
C33 C34 1.383(3) . ?
C34 H34 0.9300 . ?
C34 C35 1.384(3) . ?
C35 H35 0.9300 . ?
C36 C37 1.203(2) . ?
C37 C38 1.430(2) . ?
C38 C39 1.408(2) . ?
C38 C43 1.391(3) . ?
C39 H39 0.9300 . ?
C39 C40 1.385(2) . ?
C40 C41 1.392(2) . ?
C41 C42 1.391(2) . ?
C42 H42 0.9300 . ?
C42 C43 1.387(2) . ?
C43 H43 0.9300 . ?
